data_4120684
loop_
_publ_author_name
'Chuprakov, Stepan'
'Worrell, Brady T.'
'Selander, Nicklas'
'Sit, Rakesh K.'
'Fokin, Valery V.'

_publ_section_title
;
 Stereoselective 1,3-Insertions of Rhodium(II) Azavinyl Carbenes.
;
_journal_issue 1
_journal_name_full 'Journal of the American Chemical Society'
_journal_page_first 195
_journal_page_last 202
_journal_paper_doi 10.1021/ja408185c
_journal_volume 136
_journal_year 2014
_chemical_formula_sum 'C11 H14 N2 O4 S'
_chemical_formula_weight 270.30
_chemical_name_systematic
; 
 ? 
;
_space_group_IT_number 4
_symmetry_cell_setting monoclinic
_symmetry_space_group_name_Hall 'P 2yb'
_symmetry_space_group_name_H-M 'P 1 21 1'
_atom_sites_solution_hydrogens geom
_atom_sites_solution_primary direct
_atom_sites_solution_secondary difmap
_audit_creation_method SHELXL-97
_cell_angle_alpha 90.00
_cell_angle_beta 98.504(7)
_cell_angle_gamma 90.00
_cell_formula_units_Z 2
_cell_length_a 5.0497(5)
_cell_length_b 9.2653(10)
_cell_length_c 13.2307(16)
_cell_measurement_reflns_used 3893
_cell_measurement_temperature 100(2)
_cell_measurement_theta_max 30.37
_cell_measurement_theta_min 3.11
_cell_volume 612.22(12)
_computing_cell_refinement 'Bruker SAINT'
_computing_data_collection 'Bruker APEX2'
_computing_data_reduction 'Bruker SAINT'
_computing_molecular_graphics 'Bruker SHELXTL'
_computing_publication_material 'Bruker SHELXTL'
_computing_structure_refinement 'SHELXL-97 (Sheldrick, 2008)'
_computing_structure_solution 'SHELXS-97 (Sheldrick, 2008)'
_diffrn_ambient_temperature 100(2)
_diffrn_measured_fraction_theta_full 0.998
_diffrn_measured_fraction_theta_max 0.974
_diffrn_measurement_device_type 'Bruker APEX-II CCD'
_diffrn_measurement_method '\f and \w scans'
_diffrn_radiation_monochromator graphite
_diffrn_radiation_source 'fine-focus sealed tube'
_diffrn_radiation_type MoK\a
_diffrn_radiation_wavelength 0.71073
_diffrn_reflns_av_R_equivalents 0.0234
_diffrn_reflns_av_sigmaI/netI 0.0444
_diffrn_reflns_limit_h_max 6
_diffrn_reflns_limit_h_min -7
_diffrn_reflns_limit_k_max 12
_diffrn_reflns_limit_k_min -12
_diffrn_reflns_limit_l_max 18
_diffrn_reflns_limit_l_min -18
_diffrn_reflns_number 5868
_diffrn_reflns_theta_full 25.00
_diffrn_reflns_theta_max 30.45
_diffrn_reflns_theta_min 3.11
_exptl_absorpt_coefficient_mu 0.273
_exptl_absorpt_correction_T_max 0.9706
_exptl_absorpt_correction_T_min 0.9299
_exptl_absorpt_correction_type multi-scan
_exptl_absorpt_process_details SADABS
_exptl_crystal_colour Colorless
_exptl_crystal_density_diffrn 1.466
_exptl_crystal_density_meas ?
_exptl_crystal_density_method 'not measured'
_exptl_crystal_description Plate
_exptl_crystal_F_000 284
_exptl_crystal_size_max 0.27
_exptl_crystal_size_mid 0.25
_exptl_crystal_size_min 0.11
_refine_diff_density_max 0.304
_refine_diff_density_min -0.497
_refine_diff_density_rms 0.058
_refine_ls_abs_structure_details 'Flack H D (1983), Acta Cryst. A39, 876-881'
_refine_ls_abs_structure_Flack -0.06(7)
_refine_ls_extinction_coef 'not measured'
_refine_ls_extinction_method none
_refine_ls_goodness_of_fit_ref 1.024
_refine_ls_hydrogen_treatment mixed
_refine_ls_matrix_type full
_refine_ls_number_parameters 173
_refine_ls_number_reflns 3311
_refine_ls_number_restraints 3
_refine_ls_restrained_S_all 1.024
_refine_ls_R_factor_all 0.0451
_refine_ls_R_factor_gt 0.0373
_refine_ls_shift/su_max 0.001
_refine_ls_shift/su_mean 0.000
_refine_ls_structure_factor_coef Fsqd
_refine_ls_weighting_details 'calc w=1/[\s^2^(Fo^2^)+(0.0429P)^2^+0.0877P] where P=(Fo^2^+2Fc^2^)/3'
_refine_ls_weighting_scheme calc
_refine_ls_wR_factor_gt 0.0803
_refine_ls_wR_factor_ref 0.0838
_reflns_number_gt 2936
_reflns_number_total 3311
_reflns_threshold_expression >2sigma(I)
_cod_data_source_file ja408185c_si_002.cif
_cod_data_source_block sharp37
_cod_depositor_comments
;
The following automatic conversions were performed:

'_symmetry_cell_setting' value 'Monoclinic' changed to 'monoclinic'
according to
/usr/data/users/saulius/automatic-downloads/current/ACS/lib/dictionaries/cif_core.dic
dictionary named 'cif_core.dic' version 2.4.2 from 2011-04-26.

Automatic conversion script
Id: cif_fix_values 2281 2013-09-26 08:29:07Z andrius 

The following automatic conversions were performed:

'_exptl_crystal_density_meas' value 'not measured' was changed to '?'
- the value is perceived as not measured.

Automatic conversion script
Id: cif_fix_values 3008 2015-01-20 13:52:24Z robertas 
;
_cod_original_sg_symbol_H-M P2(1)
_cod_database_code 4120684

loop_
_symmetry_equiv_pos_as_xyz
'x, y, z'
'-x, y+1/2, -z'

loop_
_atom_site_label
_atom_site_type_symbol
_atom_site_fract_x
_atom_site_fract_y
_atom_site_fract_z
_atom_site_U_iso_or_equiv
_atom_site_adp_type
_atom_site_occupancy
_atom_site_symmetry_multiplicity
_atom_site_calc_flag
_atom_site_refinement_flags
S1 S 0.45718(9) 0.37909(5) 0.54713(4) 0.01435(10) Uani 1 1 d .
O1 O 0.9629(3) 0.62666(16) 0.21096(12) 0.0204(3) Uani 1 1 d .
O2 O 0.5723(3) 0.74949(16) 0.17785(11) 0.0182(3) Uani 1 1 d .
O3 O 0.3242(3) 0.24232(15) 0.52941(11) 0.0181(3) Uani 1 1 d .
O4 O 0.3242(3) 0.49333(16) 0.59195(12) 0.0202(3) Uani 1 1 d .
N1 N 0.5168(4) 0.43928(19) 0.43761(14) 0.0174(3) Uani 1 1 d D
H1 H 0.553(6) 0.529(2) 0.439(2) 0.037(8) Uiso 1 1 d D
N2 N 0.5680(3) 0.52958(18) 0.24235(13) 0.0157(3) Uani 1 1 d D
H2 H 0.398(3) 0.548(3) 0.2370(18) 0.018(6) Uiso 1 1 d D
C1 C 0.6414(4) 0.3515(2) 0.37165(16) 0.0157(4) Uani 1 1 d .
H1A H 0.7000 0.2577 0.3937 0.019 Uiso 1 1 calc R
C2 C 0.6791(3) 0.3961(2) 0.27957(15) 0.0149(4) Uani 1 1 d .
C3 C 0.8212(4) 0.3090(2) 0.21159(16) 0.0156(4) Uani 1 1 d .
C4 C 1.0443(4) 0.2273(2) 0.25123(16) 0.0178(4) Uani 1 1 d .
H4 H 1.1057 0.2281 0.3226 0.021 Uiso 1 1 calc R
C5 C 1.1767(4) 0.1449(2) 0.18730(16) 0.0202(4) Uani 1 1 d .
H5 H 1.3300 0.0905 0.2149 0.024 Uiso 1 1 calc R
C6 C 1.0871(4) 0.1413(2) 0.08351(17) 0.0210(4) Uani 1 1 d .
H6 H 1.1778 0.0842 0.0398 0.025 Uiso 1 1 calc R
C7 C 0.8643(4) 0.2214(2) 0.04318(16) 0.0201(4) Uani 1 1 d .
H7 H 0.8013 0.2186 -0.0281 0.024 Uiso 1 1 calc R
C8 C 0.7337(4) 0.3056(2) 0.10716(16) 0.0186(4) Uani 1 1 d .
H8 H 0.5829 0.3615 0.0792 0.022 Uiso 1 1 calc R
C9 C 0.7234(4) 0.6338(2) 0.21039(15) 0.0153(4) Uani 1 1 d .
C10 C 0.7150(4) 0.8717(3) 0.14615(17) 0.0223(4) Uani 1 1 d .
H10A H 0.8117 0.9200 0.2065 0.033 Uiso 1 1 calc R
H10B H 0.5878 0.9393 0.1084 0.033 Uiso 1 1 calc R
H10C H 0.8429 0.8390 0.1020 0.033 Uiso 1 1 calc R
C11 C 0.7663(4) 0.3475(2) 0.62232(17) 0.0220(5) Uani 1 1 d .
H11A H 0.8693 0.4375 0.6302 0.033 Uiso 1 1 calc R
H11B H 0.8656 0.2749 0.5892 0.033 Uiso 1 1 calc R
H11C H 0.7375 0.3123 0.6897 0.033 Uiso 1 1 calc R

loop_
_atom_site_aniso_label
_atom_site_aniso_U_11
_atom_site_aniso_U_22
_atom_site_aniso_U_33
_atom_site_aniso_U_23
_atom_site_aniso_U_13
_atom_site_aniso_U_12
S1 0.01246(18) 0.0109(2) 0.0205(2) 0.0000(2) 0.00509(15) -0.0003(2)
O1 0.0141(6) 0.0159(8) 0.0314(8) 0.0013(6) 0.0045(6) 0.0001(6)
O2 0.0144(6) 0.0123(7) 0.0284(8) 0.0049(6) 0.0043(5) 0.0014(5)
O3 0.0166(7) 0.0118(7) 0.0266(8) 0.0002(6) 0.0053(5) -0.0023(6)
O4 0.0196(7) 0.0136(7) 0.0295(8) -0.0024(6) 0.0106(6) -0.0001(6)
N1 0.0237(9) 0.0089(8) 0.0209(9) 0.0003(6) 0.0075(7) 0.0003(7)
N2 0.0098(7) 0.0132(8) 0.0242(9) 0.0028(7) 0.0025(6) 0.0014(6)
C1 0.0141(8) 0.0097(11) 0.0232(10) -0.0005(7) 0.0029(7) -0.0007(7)
C2 0.0123(7) 0.0101(10) 0.0220(9) 0.0000(7) 0.0018(6) 0.0000(7)
C3 0.0137(9) 0.0127(9) 0.0209(10) -0.0003(7) 0.0046(7) -0.0027(7)
C4 0.0164(9) 0.0161(10) 0.0209(10) 0.0011(8) 0.0026(7) -0.0019(8)
C5 0.0150(9) 0.0185(10) 0.0276(11) -0.0005(8) 0.0042(8) -0.0001(8)
C6 0.0213(10) 0.0167(11) 0.0266(11) -0.0037(9) 0.0094(8) -0.0030(8)
C7 0.0209(9) 0.0214(11) 0.0182(10) -0.0004(8) 0.0038(7) -0.0046(8)
C8 0.0159(9) 0.0185(10) 0.0218(10) 0.0012(8) 0.0038(8) -0.0029(7)
C9 0.0147(8) 0.0151(10) 0.0157(9) -0.0009(7) 0.0013(7) 0.0009(7)
C10 0.0230(9) 0.0151(9) 0.0296(10) 0.0039(10) 0.0070(8) -0.0005(10)
C11 0.0140(8) 0.0285(14) 0.0235(10) 0.0008(8) 0.0023(7) -0.0019(8)

loop_
_atom_type_symbol
_atom_type_description
_atom_type_scat_dispersion_real
_atom_type_scat_dispersion_imag
_atom_type_scat_source
C C 0.0033 0.0016 'International Tables Vol C Tables 4.2.6.8 and 6.1.1.4'
H H 0.0000 0.0000 'International Tables Vol C Tables 4.2.6.8 and 6.1.1.4'
N N 0.0061 0.0033 'International Tables Vol C Tables 4.2.6.8 and 6.1.1.4'
O O 0.0106 0.0060 'International Tables Vol C Tables 4.2.6.8 and 6.1.1.4'
S S 0.1246 0.1234 'International Tables Vol C Tables 4.2.6.8 and 6.1.1.4'

loop_
_geom_angle_atom_site_label_1
_geom_angle_atom_site_label_2
_geom_angle_atom_site_label_3
_geom_angle
O4 S1 O3 118.95(9)
O4 S1 N1 106.07(9)
O3 S1 N1 107.54(9)
O4 S1 C11 108.86(10)
O3 S1 C11 107.56(10)
N1 S1 C11 107.34(10)
C9 O2 C10 115.76(15)
C1 N1 S1 120.96(14)
C1 N1 H1 118(2)
S1 N1 H1 113(2)
C9 N2 C2 120.94(15)
C9 N2 H2 116.7(16)
C2 N2 H2 122.3(16)
C2 C1 N1 121.84(18)
C2 C1 H1A 119.1
N1 C1 H1A 119.1
C1 C2 N2 119.21(17)
C1 C2 C3 122.65(18)
N2 C2 C3 118.07(17)
C8 C3 C4 118.87(19)
C8 C3 C2 120.60(19)
C4 C3 C2 120.53(18)
C5 C4 C3 120.45(19)
C5 C4 H4 119.8
C3 C4 H4 119.8
C6 C5 C4 120.26(19)
C6 C5 H5 119.9
C4 C5 H5 119.9
C5 C6 C7 119.9(2)
C5 C6 H6 120.1
C7 C6 H6 120.1
C6 C7 C8 119.8(2)
C6 C7 H7 120.1
C8 C7 H7 120.1
C3 C8 C7 120.7(2)
C3 C8 H8 119.7
C7 C8 H8 119.7
O1 C9 O2 124.29(18)
O1 C9 N2 125.81(18)
O2 C9 N2 109.90(15)
O2 C10 H10A 109.5
O2 C10 H10B 109.5
H10A C10 H10B 109.5
O2 C10 H10C 109.5
H10A C10 H10C 109.5
H10B C10 H10C 109.5
S1 C11 H11A 109.5
S1 C11 H11B 109.5
H11A C11 H11B 109.5
S1 C11 H11C 109.5
H11A C11 H11C 109.5
H11B C11 H11C 109.5

loop_
_geom_bond_atom_site_label_1
_geom_bond_atom_site_label_2
_geom_bond_distance
S1 O4 1.4286(15)
S1 O3 1.4370(15)
S1 N1 1.6217(18)
S1 C11 1.747(2)
O1 C9 1.210(2)
O2 C9 1.349(2)
O2 C10 1.437(3)
N1 C1 1.408(3)
N1 H1 0.854(17)
N2 C9 1.351(2)
N2 C2 1.416(3)
N2 H2 0.867(16)
C1 C2 1.327(3)
C1 H1A 0.9500
C2 C3 1.472(3)
C3 C8 1.387(3)
C3 C4 1.394(3)
C4 C5 1.383(3)
C4 H4 0.9500
C5 C6 1.381(3)
C5 H5 0.9500
C6 C7 1.387(3)
C6 H6 0.9500
C7 C8 1.387(3)
C7 H7 0.9500
C8 H8 0.9500
C10 H10A 0.9800
C10 H10B 0.9800
C10 H10C 0.9800
C11 H11A 0.9800
C11 H11B 0.9800
C11 H11C 0.9800

loop_
_geom_hbond_atom_site_label_D
_geom_hbond_atom_site_label_H
_geom_hbond_atom_site_label_A
_geom_hbond_distance_DH
_geom_hbond_distance_HA
_geom_hbond_distance_DA
_geom_hbond_angle_DHA
_geom_hbond_site_symmetry_A
N1 H1 O3 0.854(17) 2.093(18) 2.935(2) 169(3) 2_656
N2 H2 O1 0.867(16) 2.293(16) 3.153(2) 171(2) 1_455
